data_4118807
loop_
_publ_author_name
'Pei-Qin Liao'
'Dong-Dong Zhou'
'Ai-Xin Zhu'
'Lu Jiang'
'Rui-Biao Lin'
'Jie-Peng Zhang'
'Xiao-Ming Chen'

_publ_section_title
;
 Strong and Dynamic CO2 Sorption in a Flexible Porous Framework Possessing
 Guest Chelating Claws
;
_journal_name_full 'Journal of the American Chemical Society'
_journal_page_first 17380
_journal_page_last 17383
_journal_paper_doi 10.1021/ja3073512
_journal_volume 134
_journal_year 2012
_chemical_formula_sum 'C15.51 H16 N12 O3.02 Zn2'
_chemical_formula_weight 549.58
_chemical_name_systematic
; 
 ? 
;
_space_group_IT_number 14
_symmetry_cell_setting monoclinic
_symmetry_space_group_name_Hall '-P 2yn'
_symmetry_space_group_name_H-M 'P 1 21/n 1'
_atom_sites_solution_hydrogens geom
_atom_sites_solution_primary direct
_atom_sites_solution_secondary difmap
_audit_creation_method SHELXL-97
_cell_angle_alpha 90.00
_cell_angle_beta 94.993(3)
_cell_angle_gamma 90.00
_cell_formula_units_Z 4
_cell_length_a 10.8291(17)
_cell_length_b 12.529(2)
_cell_length_c 16.848(3)
_cell_measurement_temperature 195(2)
_cell_volume 2277.2(7)
_computing_structure_refinement 'SHELXL-97 (Sheldrick, 1997)'
_computing_structure_solution 'SHELXS-97 (Sheldrick, 1990)'
_diffrn_ambient_temperature 195(2)
_diffrn_measured_fraction_theta_full 0.989
_diffrn_measured_fraction_theta_max 0.989
_diffrn_measurement_device_type CCD
_diffrn_measurement_method '/w scan'
_diffrn_radiation_monochromator graphite
_diffrn_radiation_source 'fine-focus sealed tube'
_diffrn_radiation_type MoK\a
_diffrn_radiation_wavelength 0.71073
_diffrn_reflns_av_R_equivalents 0.0354
_diffrn_reflns_av_sigmaI/netI 0.0374
_diffrn_reflns_limit_h_max 13
_diffrn_reflns_limit_h_min -13
_diffrn_reflns_limit_k_max 15
_diffrn_reflns_limit_k_min -15
_diffrn_reflns_limit_l_max 20
_diffrn_reflns_limit_l_min -20
_diffrn_reflns_number 16289
_diffrn_reflns_theta_full 26.00
_diffrn_reflns_theta_max 26.00
_diffrn_reflns_theta_min 2.03
_exptl_absorpt_coefficient_mu 2.150
_exptl_absorpt_correction_T_max 0.6155
_exptl_absorpt_correction_T_min 0.5553
_exptl_absorpt_correction_type multi-scan
_exptl_absorpt_process_details SADABS
_exptl_crystal_colour colorless
_exptl_crystal_density_diffrn 1.603
_exptl_crystal_description block
_exptl_crystal_F_000 1109
_exptl_crystal_size_max 0.31
_exptl_crystal_size_mid 0.27
_exptl_crystal_size_min 0.25
_refine_diff_density_max 0.889
_refine_diff_density_min -0.459
_refine_diff_density_rms 0.097
_refine_ls_extinction_method none
_refine_ls_goodness_of_fit_ref 1.025
_refine_ls_hydrogen_treatment constr
_refine_ls_matrix_type full
_refine_ls_number_parameters 313
_refine_ls_number_reflns 4430
_refine_ls_number_restraints 0
_refine_ls_restrained_S_all 1.025
_refine_ls_R_factor_all 0.0496
_refine_ls_R_factor_gt 0.0432
_refine_ls_shift/su_max 0.000
_refine_ls_shift/su_mean 0.000
_refine_ls_structure_factor_coef Fsqd
_refine_ls_weighting_details 'calc w=1/[\s^2^(Fo^2^)+(0.0510P)^2^+7.4599P] where P=(Fo^2^+2Fc^2^)/3'
_refine_ls_weighting_scheme calc
_refine_ls_wR_factor_gt 0.1186
_refine_ls_wR_factor_ref 0.1225
_reflns_number_gt 3847
_reflns_number_total 4430
_reflns_threshold_expression >2sigma(I)
_cod_data_source_file ja3073512_si_002_6.cif
_cod_data_source_block 1_1.5CO2
_cod_original_cell_volume 2277.2(6)
_cod_database_code 4118807

loop_
_symmetry_equiv_pos_as_xyz
'x, y, z'
'-x+1/2, y+1/2, -z+1/2'
'-x, -y, -z'
'x-1/2, -y-1/2, z-1/2'

loop_
_atom_site_label
_atom_site_type_symbol
_atom_site_fract_x
_atom_site_fract_y
_atom_site_fract_z
_atom_site_U_iso_or_equiv
_atom_site_adp_type
_atom_site_occupancy
_atom_site_symmetry_multiplicity
_atom_site_calc_flag
_atom_site_refinement_flags
Zn1 Zn 0.72460(4) 0.73215(4) 0.59558(3) 0.02520(14) Uani 1 1 d .
Zn2 Zn 0.20579(4) 0.74327(3) 0.45673(3) 0.02395(14) Uani 1 1 d .
N1 N 0.8783(3) 0.7954(3) 0.5584(2) 0.0307(7) Uani 1 1 d .
N2 N 1.0632(3) 0.8739(3) 0.5573(3) 0.0418(9) Uani 1 1 d .
N3 N 1.0549(3) 0.7904(3) 0.5029(2) 0.0307(7) Uani 1 1 d .
N4 N 0.7484(3) 0.5872(3) 0.54786(19) 0.0258(7) Uani 1 1 d .
N5 N 0.8563(3) 0.4678(3) 0.4827(2) 0.0273(7) Uani 1 1 d .
N6 N 0.7809(3) 0.4150(3) 0.5328(2) 0.0277(7) Uani 1 1 d .
N7 N 0.5645(3) 0.7922(3) 0.5506(2) 0.0270(7) Uani 1 1 d .
N8 N 0.5634(3) 0.8553(3) 0.4825(2) 0.0288(7) Uani 1 1 d .
N9 N 0.3711(3) 0.7999(3) 0.4984(2) 0.0271(7) Uani 1 1 d .
N10 N 0.2288(3) 0.7843(3) 0.3435(2) 0.0261(7) Uani 1 1 d .
N11 N 0.3266(3) 0.8575(3) 0.2456(2) 0.0333(8) Uani 1 1 d .
N12 N 0.2383(3) 0.7852(3) 0.2141(2) 0.0300(7) Uani 1 1 d .
C1 C 0.0858(4) 0.6588(3) 0.2645(3) 0.0348(9) Uani 1 1 d .
H1A H 0.0649 0.6440 0.2078 0.052 Uiso 1 1 calc R
H1B H 0.0116 0.6833 0.2885 0.052 Uiso 1 1 calc R
H1C H 0.1171 0.5936 0.2914 0.052 Uiso 1 1 calc R
C2 C 0.1833(4) 0.7435(3) 0.2735(3) 0.0265(8) Uani 1 1 d .
C3 C 0.3185(4) 0.8535(3) 0.3225(2) 0.0280(8) Uani 1 1 d .
C4 C 0.3981(4) 0.9191(3) 0.3818(3) 0.0331(9) Uani 1 1 d .
H4A H 0.4688 0.9483 0.3552 0.040 Uiso 1 1 calc R
H4B H 0.3488 0.9802 0.3989 0.040 Uiso 1 1 calc R
C5 C 0.4470(4) 0.8575(3) 0.4539(2) 0.0274(8) Uani 1 1 d .
C6 C 0.4483(4) 0.7609(3) 0.5578(3) 0.0264(8) Uani 1 1 d .
C7 C 0.4073(4) 0.6926(4) 0.6228(3) 0.0367(10) Uani 1 1 d .
H7A H 0.4798 0.6700 0.6576 0.055 Uiso 1 1 calc R
H7B H 0.3643 0.6295 0.5997 0.055 Uiso 1 1 calc R
H7C H 0.3510 0.7332 0.6538 0.055 Uiso 1 1 calc R
C8 C 0.9249(6) 0.9509(5) 0.6504(5) 0.079(2) Uani 1 1 d .
H8A H 1.0005 0.9718 0.6830 0.118 Uiso 1 1 calc R
H8B H 0.8669 0.9175 0.6845 0.118 Uiso 1 1 calc R
H8C H 0.8863 1.0143 0.6248 0.118 Uiso 1 1 calc R
C9 C 0.9566(4) 0.8740(4) 0.5885(3) 0.0427(11) Uani 1 1 d .
C10 C 0.9441(4) 0.7461(3) 0.5054(3) 0.0269(8) Uani 1 1 d .
C11 C 0.8945(4) 0.6574(3) 0.4520(2) 0.0275(8) Uani 1 1 d .
H11A H 0.8333 0.6873 0.4108 0.033 Uiso 1 1 calc R
H11B H 0.9635 0.6269 0.4244 0.033 Uiso 1 1 calc R
C12 C 0.8341(3) 0.5695(3) 0.4949(2) 0.0254(8) Uani 1 1 d .
C13 C 0.7180(4) 0.4875(3) 0.5697(2) 0.0281(8) Uani 1 1 d .
C14 C 0.6243(4) 0.4624(4) 0.6266(3) 0.0421(11) Uani 1 1 d .
H14A H 0.6307 0.3869 0.6416 0.063 Uiso 1 1 calc R
H14B H 0.5410 0.4769 0.6013 0.063 Uiso 1 1 calc R
H14C H 0.6394 0.5069 0.6743 0.063 Uiso 1 1 calc R
C15 C 0.7450(6) 0.9714(6) 0.3718(5) 0.0551(19) Uani 0.816(9) 1 d P
O1 O 0.8121(5) 0.9062(4) 0.3732(4) 0.082(2) Uani 0.816(9) 1 d P
O2 O 0.6758(5) 1.0406(5) 0.3636(5) 0.093(2) Uani 0.816(9) 1 d P
C16 C 0.5989(11) 0.8822(10) 0.1952(8) 0.088(4) Uani 0.695(10) 1 d P
O3 O 0.5952(9) 0.9695(9) 0.2030(6) 0.117(4) Uani 0.695(10) 1 d P
O4 O 0.6053(9) 0.7989(10) 0.1942(11) 0.185(8) Uani 0.695(10) 1 d P

loop_
_atom_site_aniso_label
_atom_site_aniso_U_11
_atom_site_aniso_U_22
_atom_site_aniso_U_33
_atom_site_aniso_U_23
_atom_site_aniso_U_13
_atom_site_aniso_U_12
Zn1 0.0197(2) 0.0325(3) 0.0239(3) -0.00126(17) 0.00461(18) 0.00116(17)
Zn2 0.0200(2) 0.0284(2) 0.0241(3) 0.00141(17) 0.00541(18) -0.00262(16)
N1 0.0228(16) 0.0328(17) 0.038(2) -0.0040(15) 0.0086(15) -0.0019(13)
N2 0.0325(19) 0.039(2) 0.055(3) -0.0167(18) 0.0146(18) -0.0077(16)
N3 0.0227(16) 0.0300(17) 0.041(2) -0.0030(15) 0.0091(15) -0.0014(13)
N4 0.0260(16) 0.0291(16) 0.0231(17) 0.0017(13) 0.0061(13) -0.0003(13)
N5 0.0255(16) 0.0291(16) 0.0284(18) -0.0009(13) 0.0088(14) -0.0037(13)
N6 0.0268(16) 0.0275(16) 0.0298(18) 0.0018(13) 0.0081(14) -0.0020(13)
N7 0.0218(16) 0.0316(17) 0.0280(18) 0.0027(14) 0.0041(13) -0.0001(13)
N8 0.0260(17) 0.0352(18) 0.0253(18) 0.0046(14) 0.0024(14) -0.0047(14)
N9 0.0225(16) 0.0312(17) 0.0274(18) 0.0036(14) 0.0017(13) -0.0022(13)
N10 0.0249(16) 0.0287(16) 0.0247(17) 0.0015(13) 0.0020(13) -0.0021(13)
N11 0.0284(18) 0.044(2) 0.0271(19) 0.0049(15) -0.0007(14) -0.0116(15)
N12 0.0293(18) 0.0400(19) 0.0208(17) 0.0003(14) 0.0024(14) -0.0062(14)
C1 0.039(2) 0.042(2) 0.024(2) 0.0001(17) 0.0006(17) -0.0130(19)
C2 0.0240(19) 0.0297(19) 0.026(2) 0.0014(15) 0.0045(16) -0.0001(15)
C3 0.027(2) 0.0299(19) 0.027(2) 0.0070(16) 0.0015(16) -0.0044(15)
C4 0.032(2) 0.033(2) 0.033(2) 0.0101(17) -0.0027(18) -0.0103(17)
C5 0.0257(19) 0.0293(19) 0.027(2) 0.0005(16) 0.0025(16) -0.0050(15)
C6 0.0254(19) 0.0296(19) 0.025(2) 0.0005(15) 0.0069(16) 0.0000(15)
C7 0.028(2) 0.046(2) 0.037(2) 0.012(2) 0.0037(18) -0.0058(18)
C8 0.052(3) 0.071(4) 0.119(6) -0.058(4) 0.040(4) -0.020(3)
C9 0.031(2) 0.042(2) 0.056(3) -0.016(2) 0.012(2) -0.0057(19)
C10 0.0223(19) 0.0280(19) 0.031(2) 0.0026(15) 0.0054(17) 0.0015(14)
C11 0.028(2) 0.031(2) 0.024(2) 0.0013(16) 0.0045(15) -0.0027(15)
C12 0.0226(18) 0.032(2) 0.0215(19) -0.0013(15) 0.0020(15) -0.0018(15)
C13 0.0261(19) 0.031(2) 0.028(2) 0.0022(16) 0.0078(16) -0.0012(15)
C14 0.042(3) 0.036(2) 0.052(3) 0.007(2) 0.028(2) 0.0029(19)
C15 0.039(4) 0.048(4) 0.079(5) -0.007(3) 0.009(3) -0.006(3)
O1 0.065(4) 0.057(3) 0.127(6) 0.013(3) 0.015(3) -0.003(3)
O2 0.050(3) 0.067(4) 0.160(7) -0.005(4) 0.007(4) -0.006(3)
C16 0.081(7) 0.061(6) 0.130(11) -0.039(7) 0.059(7) -0.011(5)
O3 0.127(8) 0.134(8) 0.096(7) 0.004(6) 0.045(6) 0.016(6)
O4 0.081(7) 0.112(8) 0.37(2) -0.062(11) 0.066(9) 0.015(6)

loop_
_atom_type_symbol
_atom_type_description
_atom_type_scat_dispersion_real
_atom_type_scat_dispersion_imag
_atom_type_scat_source
C C 0.0033 0.0016 'International Tables Vol C Tables 4.2.6.8 and 6.1.1.4'
H H 0.0000 0.0000 'International Tables Vol C Tables 4.2.6.8 and 6.1.1.4'
N N 0.0061 0.0033 'International Tables Vol C Tables 4.2.6.8 and 6.1.1.4'
O O 0.0106 0.0060 'International Tables Vol C Tables 4.2.6.8 and 6.1.1.4'
Zn Zn 0.2839 1.4301 'International Tables Vol C Tables 4.2.6.8 and 6.1.1.4'

loop_
_geom_angle_atom_site_label_1
_geom_angle_atom_site_label_2
_geom_angle_atom_site_label_3
_geom_angle
_geom_angle_site_symmetry_1
_geom_angle_site_symmetry_3
N7 Zn1 N1 117.13(14) . .
N7 Zn1 N12 114.18(14) . 4_676
N1 Zn1 N12 111.43(15) . 4_676
N7 Zn1 N4 109.18(14) . .
N1 Zn1 N4 95.41(13) . .
N12 Zn1 N4 107.44(14) 4_676 .
N3 Zn2 N6 108.69(14) 1_455 3_666
N3 Zn2 N9 120.41(14) 1_455 .
N6 Zn2 N9 105.47(14) 3_666 .
N3 Zn2 N10 118.38(15) 1_455 .
N6 Zn2 N10 108.92(13) 3_666 .
N9 Zn2 N10 93.53(13) . .
C10 N1 C9 103.4(3) . .
C10 N1 Zn1 122.2(3) . .
C9 N1 Zn1 132.6(3) . .
C9 N2 N3 104.9(3) . .
C10 N3 N2 107.5(3) . .
C10 N3 Zn2 132.4(3) . 1_655
N2 N3 Zn2 118.7(3) . 1_655
C13 N4 C12 103.0(3) . .
C13 N4 Zn1 133.1(3) . .
C12 N4 Zn1 121.8(3) . .
C12 N5 N6 103.9(3) . .
C13 N6 N5 108.2(3) . .
C13 N6 Zn2 132.6(3) . 3_666
N5 N6 Zn2 119.0(2) . 3_666
C6 N7 N8 107.5(3) . .
C6 N7 Zn1 131.0(3) . .
N8 N7 Zn1 118.4(2) . .
C5 N8 N7 104.8(3) . .
C6 N9 C5 103.7(3) . .
C6 N9 Zn2 128.0(3) . .
C5 N9 Zn2 123.9(3) . .
C2 N10 C3 103.2(3) . .
C2 N10 Zn2 132.1(3) . .
C3 N10 Zn2 123.8(3) . .
C3 N11 N12 104.4(3) . .
C2 N12 N11 108.2(3) . .
C2 N12 Zn1 135.7(3) . 4_575
N11 N12 Zn1 116.1(2) . 4_575
C2 C1 H1A 109.5 . .
C2 C1 H1B 109.5 . .
H1A C1 H1B 109.5 . .
C2 C1 H1C 109.5 . .
H1A C1 H1C 109.5 . .
H1B C1 H1C 109.5 . .
N12 C2 N10 111.2(3) . .
N12 C2 C1 124.6(4) . .
N10 C2 C1 124.2(4) . .
N11 C3 N10 113.0(4) . .
N11 C3 C4 123.5(3) . .
N10 C3 C4 123.5(3) . .
C5 C4 C3 113.5(3) . .
C5 C4 H4A 108.9 . .
C3 C4 H4A 108.9 . .
C5 C4 H4B 108.9 . .
C3 C4 H4B 108.9 . .
H4A C4 H4B 107.7 . .
N8 C5 N9 113.1(4) . .
N8 C5 C4 124.8(3) . .
N9 C5 C4 122.1(3) . .
N7 C6 N9 111.0(3) . .
N7 C6 C7 125.4(4) . .
N9 C6 C7 123.6(4) . .
C6 C7 H7A 109.5 . .
C6 C7 H7B 109.5 . .
H7A C7 H7B 109.5 . .
C6 C7 H7C 109.5 . .
H7A C7 H7C 109.5 . .
H7B C7 H7C 109.5 . .
C9 C8 H8A 109.5 . .
C9 C8 H8B 109.5 . .
H8A C8 H8B 109.5 . .
C9 C8 H8C 109.5 . .
H8A C8 H8C 109.5 . .
H8B C8 H8C 109.5 . .
N2 C9 N1 112.9(4) . .
N2 C9 C8 123.3(4) . .
N1 C9 C8 123.7(4) . .
N3 C10 N1 111.3(4) . .
N3 C10 C11 124.6(4) . .
N1 C10 C11 124.0(3) . .
C12 C11 C10 113.7(3) . .
C12 C11 H11A 108.8 . .
C10 C11 H11A 108.8 . .
C12 C11 H11B 108.8 . .
C10 C11 H11B 108.8 . .
H11A C11 H11B 107.7 . .
N5 C12 N4 113.8(3) . .
N5 C12 C11 122.9(3) . .
N4 C12 C11 123.3(3) . .
N6 C13 N4 111.0(3) . .
N6 C13 C14 124.4(4) . .
N4 C13 C14 124.5(4) . .
C13 C14 H14A 109.5 . .
C13 C14 H14B 109.5 . .
H14A C14 H14B 109.5 . .
C13 C14 H14C 109.5 . .
H14A C14 H14C 109.5 . .
H14B C14 H14C 109.5 . .
O1 C15 O2 174.3(10) . .
O4 C16 O3 174(2) . .

loop_
_geom_bond_atom_site_label_1
_geom_bond_atom_site_label_2
_geom_bond_distance
_geom_bond_site_symmetry_2
Zn1 N7 1.979(3) .
Zn1 N1 1.994(3) .
Zn1 N12 2.002(3) 4_676
Zn1 N4 2.012(3) .
Zn2 N3 1.961(3) 1_455
Zn2 N6 1.995(3) 3_666
Zn2 N9 1.995(3) .
Zn2 N10 2.012(3) .
N1 C10 1.340(5) .
N1 C9 1.367(6) .
N2 C9 1.310(6) .
N2 N3 1.389(5) .
N3 C10 1.326(5) .
N3 Zn2 1.961(3) 1_655
N4 C13 1.350(5) .
N4 C12 1.361(5) .
N5 C12 1.317(5) .
N5 N6 1.391(4) .
N6 C13 1.324(5) .
N6 Zn2 1.995(3) 3_666
N7 C6 1.334(5) .
N7 N8 1.392(5) .
N8 C5 1.310(5) .
N9 C6 1.338(5) .
N9 C5 1.367(5) .
N10 C2 1.340(5) .
N10 C3 1.371(5) .
N11 C3 1.308(5) .
N11 N12 1.389(5) .
N12 C2 1.316(5) .
N12 Zn1 2.002(3) 4_575
C1 C2 1.496(5) .
C1 H1A 0.9800 .
C1 H1B 0.9800 .
C1 H1C 0.9800 .
C3 C4 1.505(6) .
C4 C5 1.497(6) .
C4 H4A 0.9900 .
C4 H4B 0.9900 .
C6 C7 1.488(5) .
C7 H7A 0.9800 .
C7 H7B 0.9800 .
C7 H7C 0.9800 .
C8 C9 1.482(7) .
C8 H8A 0.9800 .
C8 H8B 0.9800 .
C8 H8C 0.9800 .
C10 C11 1.501(6) .
C11 C12 1.499(5) .
C11 H11A 0.9900 .
C11 H11B 0.9900 .
C13 C14 1.489(5) .
C14 H14A 0.9800 .
C14 H14B 0.9800 .
C14 H14C 0.9800 .
C15 O1 1.093(8) .
C15 O2 1.146(9) .
C16 O4 1.047(14) .
C16 O3 1.104(13) .
